data_4102133
loop_
_publ_author_name
'Cameron A. Lippert'
'Stephen A. Arnstein'
'C. David Sherrill'
'Jake D. Soper'

_publ_contact_author_address
;School of Chemistry and Biochemistry
Georgia Institute of Technology
Atlanta, GA  30332-0400
;
_publ_contact_author_email jake.soper@chemistry.gatech.edu
_publ_contact_author_name 'Jake D. Soper'
_publ_contact_author_phone 404-894-4022
_publ_section_title
;
 Redox-Active Ligands Facilitate Bimetallic O2 Homolysis at
 Five-Coordinate Oxorhenium(V) Centers
;
_journal_name_full 'Journal of the American Chemical Society'
_journal_page_first 3879
_journal_page_last 3892
_journal_paper_doi 10.1021/ja910500a
_journal_volume 132
_journal_year 2010
_chemical_formula_moiety 'C48 H70 N3 O4 Re'
_chemical_formula_sum 'C48 H70 N3 O4 Re'
_chemical_formula_weight 939.27
_chemical_name_common (Et4N)[ReVII(O)2(apPh)2]
_chemical_name_systematic
; 
 ? 
;
_space_group_IT_number 61
_symmetry_cell_setting orthorhombic
_symmetry_space_group_name_Hall '-P 2ac 2ab'
_symmetry_space_group_name_H-M 'P b c a'
_atom_sites_solution_hydrogens geom
_atom_sites_solution_primary direct
_atom_sites_solution_secondary difmap
_audit_creation_method SHELXL-97
_cell_angle_alpha 90.00
_cell_angle_beta 90.00
_cell_angle_gamma 90.00
_cell_formula_units_Z 8
_cell_length_a 21.3050(4)
_cell_length_b 11.0850(2)
_cell_length_c 39.1021(7)
_cell_measurement_reflns_used 9899
_cell_measurement_temperature 173(2)
_cell_measurement_theta_max 66.74
_cell_measurement_theta_min 3.07
_cell_volume 9234.6(3)
_computing_cell_refinement 'Bruker SAINT'
_computing_data_collection 'Bruker APEX2'
_computing_data_reduction 'Bruker SAINT'
_computing_molecular_graphics 'Bruker SHELXTL'
_computing_structure_refinement 'SHELXL-97 (Sheldrick, 1997)'
_computing_structure_solution 'SHELXS-97 (Sheldrick, 1990)'
_diffrn_ambient_temperature 173(2)
_diffrn_measured_fraction_theta_full 0.954
_diffrn_measured_fraction_theta_max 0.954
_diffrn_measurement_device_type 'Bruker APEX-II CCD'
_diffrn_measurement_method '\f and \w scans'
_diffrn_radiation_monochromator graphite
_diffrn_radiation_source 'fine-focus sealed tube'
_diffrn_radiation_type CuK\a
_diffrn_radiation_wavelength 1.54178
_diffrn_reflns_av_R_equivalents 0.0334
_diffrn_reflns_av_sigmaI/netI 0.0305
_diffrn_reflns_limit_h_max 24
_diffrn_reflns_limit_h_min -20
_diffrn_reflns_limit_k_max 12
_diffrn_reflns_limit_k_min -12
_diffrn_reflns_limit_l_max 44
_diffrn_reflns_limit_l_min -44
_diffrn_reflns_number 32480
_diffrn_reflns_theta_full 66.96
_diffrn_reflns_theta_max 66.96
_diffrn_reflns_theta_min 2.26
_diffrn_standards_number 0
_exptl_absorpt_coefficient_mu 5.483
_exptl_absorpt_correction_T_max 0.7711
_exptl_absorpt_correction_T_min 0.3089
_exptl_absorpt_correction_type multi-scan
_exptl_absorpt_process_details SADABS
_exptl_crystal_colour black
_exptl_crystal_density_diffrn 1.351
_exptl_crystal_density_method 'not measured'
_exptl_crystal_description plate
_exptl_crystal_F_000 3888
_exptl_crystal_size_max 0.28
_exptl_crystal_size_mid 0.19
_exptl_crystal_size_min 0.05
_refine_diff_density_max 0.563
_refine_diff_density_min -0.796
_refine_diff_density_rms 0.066
_refine_ls_extinction_method none
_refine_ls_goodness_of_fit_ref 1.022
_refine_ls_hydrogen_treatment constr
_refine_ls_matrix_type full
_refine_ls_number_parameters 521
_refine_ls_number_reflns 7856
_refine_ls_number_restraints 0
_refine_ls_restrained_S_all 1.022
_refine_ls_R_factor_all 0.0367
_refine_ls_R_factor_gt 0.0270
_refine_ls_shift/su_max 0.002
_refine_ls_shift/su_mean 0.000
_refine_ls_structure_factor_coef Fsqd
_refine_ls_weighting_details 'calc w=1/[\s^2^(Fo^2^)+(0.0273P)^2^+8.3238P] where P=(Fo^2^+2Fc^2^)/3'
_refine_ls_weighting_scheme calc
_refine_ls_wR_factor_gt 0.0609
_refine_ls_wR_factor_ref 0.0645
_reflns_number_gt 6530
_reflns_number_total 7856
_reflns_threshold_expression >2sigma(I)
_cod_data_source_file ja910500a_si_003.cif
_cod_data_source_block '[ReVII(O)2(apPh)2]-'
_cod_database_code 4102133

loop_
_symmetry_equiv_pos_as_xyz
'x, y, z'
'-x+1/2, -y, z+1/2'
'-x, y+1/2, -z+1/2'
'x+1/2, -y+1/2, -z'
'-x, -y, -z'
'x-1/2, y, -z-1/2'
'x, -y-1/2, z-1/2'
'-x-1/2, y-1/2, z'

loop_
_atom_site_label
_atom_site_type_symbol
_atom_site_fract_x
_atom_site_fract_y
_atom_site_fract_z
_atom_site_U_iso_or_equiv
_atom_site_adp_type
_atom_site_occupancy
_atom_site_symmetry_multiplicity
_atom_site_calc_flag
_atom_site_refinement_flags
_atom_site_disorder_assembly
_atom_site_disorder_group
C1 C 0.46700(14) 0.5280(3) 0.10816(8) 0.0242(6) Uani 1 1 d . . .
C2 C 0.48369(15) 0.5774(3) 0.07665(8) 0.0271(7) Uani 1 1 d . . .
C3 C 0.43479(15) 0.6262(3) 0.05708(8) 0.0305(7) Uani 1 1 d . . .
H3 H 0.4448 0.6601 0.0354 0.037 Uiso 1 1 calc R . .
C4 C 0.37207(15) 0.6279(3) 0.06756(8) 0.0288(7) Uani 1 1 d . . .
C5 C 0.35735(15) 0.5779(3) 0.09910(8) 0.0269(7) Uani 1 1 d . . .
H5 H 0.3151 0.5773 0.1069 0.032 Uiso 1 1 calc R . .
C6 C 0.40434(14) 0.5290(3) 0.11917(8) 0.0243(6) Uani 1 1 d . . .
C7 C 0.33324(14) 0.4648(3) 0.16283(8) 0.0260(7) Uani 1 1 d . . .
C8 C 0.30748(17) 0.5547(4) 0.18264(9) 0.0405(9) Uani 1 1 d . . .
H8 H 0.3332 0.6181 0.1910 0.049 Uiso 1 1 calc R . .
C9 C 0.2440(2) 0.5526(4) 0.19041(11) 0.0542(11) Uani 1 1 d . . .
H9 H 0.2262 0.6151 0.2040 0.065 Uiso 1 1 calc R . .
C10 C 0.20672(18) 0.4607(4) 0.17861(11) 0.0535(11) Uani 1 1 d . . .
H10 H 0.1631 0.4602 0.1837 0.064 Uiso 1 1 calc R . .
C11 C 0.23255(19) 0.3691(4) 0.15940(12) 0.0535(11) Uani 1 1 d . . .
H11 H 0.2069 0.3047 0.1516 0.064 Uiso 1 1 calc R . .
C12 C 0.29620(17) 0.3709(3) 0.15146(10) 0.0415(9) Uani 1 1 d . . .
H12 H 0.3141 0.3077 0.1382 0.050 Uiso 1 1 calc R . .
C13 C 0.55260(16) 0.5796(3) 0.06502(9) 0.0328(7) Uani 1 1 d . . .
C14 C 0.56063(18) 0.6385(4) 0.02973(10) 0.0469(10) Uani 1 1 d . . .
H14A H 0.5436 0.7206 0.0303 0.070 Uiso 1 1 calc R . .
H14B H 0.5381 0.5909 0.0125 0.070 Uiso 1 1 calc R . .
H14C H 0.6053 0.6416 0.0239 0.070 Uiso 1 1 calc R . .
C15 C 0.59103(17) 0.6532(4) 0.09081(10) 0.0431(9) Uani 1 1 d . . .
H15A H 0.5749 0.7360 0.0917 0.065 Uiso 1 1 calc R . .
H15B H 0.6351 0.6546 0.0837 0.065 Uiso 1 1 calc R . .
H15C H 0.5876 0.6163 0.1135 0.065 Uiso 1 1 calc R . .
C16 C 0.57871(17) 0.4508(3) 0.06296(10) 0.0420(9) Uani 1 1 d . . .
H16A H 0.6228 0.4536 0.0558 0.063 Uiso 1 1 calc R . .
H16B H 0.5544 0.4042 0.0463 0.063 Uiso 1 1 calc R . .
H16C H 0.5757 0.4124 0.0855 0.063 Uiso 1 1 calc R . .
C17 C 0.31907(16) 0.6768(3) 0.04482(9) 0.0342(8) Uani 1 1 d . . .
C18 C 0.3433(2) 0.7527(4) 0.01533(12) 0.0668(14) Uani 1 1 d . . .
H18A H 0.3708 0.8163 0.0242 0.100 Uiso 1 1 calc R . .
H18B H 0.3078 0.7894 0.0033 0.100 Uiso 1 1 calc R . .
H18C H 0.3670 0.7014 -0.0005 0.100 Uiso 1 1 calc R . .
C19 C 0.27477(19) 0.7566(4) 0.06594(10) 0.0493(10) Uani 1 1 d . . .
H19A H 0.2985 0.8239 0.0758 0.074 Uiso 1 1 calc R . .
H19B H 0.2560 0.7087 0.0844 0.074 Uiso 1 1 calc R . .
H19C H 0.2415 0.7883 0.0511 0.074 Uiso 1 1 calc R . .
C20 C 0.2814(2) 0.5716(4) 0.03054(12) 0.0615(13) Uani 1 1 d . . .
H20A H 0.2472 0.6025 0.0163 0.092 Uiso 1 1 calc R . .
H20B H 0.2639 0.5244 0.0495 0.092 Uiso 1 1 calc R . .
H20C H 0.3089 0.5202 0.0167 0.092 Uiso 1 1 calc R . .
C21 C 0.50366(14) 0.2015(3) 0.12189(8) 0.0249(6) Uani 1 1 d . . .
C22 C 0.50132(15) 0.1310(3) 0.09235(8) 0.0282(7) Uani 1 1 d . . .
C23 C 0.55787(16) 0.0783(3) 0.08169(9) 0.0299(7) Uani 1 1 d . . .
H23 H 0.5576 0.0299 0.0616 0.036 Uiso 1 1 calc R . .
C24 C 0.61477(15) 0.0935(3) 0.09912(8) 0.0256(7) Uani 1 1 d . . .
C25 C 0.61506(14) 0.1639(3) 0.12881(8) 0.0252(6) Uani 1 1 d . . .
H25 H 0.6529 0.1742 0.1414 0.030 Uiso 1 1 calc R . .
C26 C 0.55993(14) 0.2188(3) 0.13999(8) 0.0244(6) Uani 1 1 d . . .
C27 C 0.60635(14) 0.3249(3) 0.18795(8) 0.0247(6) Uani 1 1 d . . .
C28 C 0.65542(17) 0.3900(3) 0.17369(9) 0.0384(8) Uani 1 1 d . . .
H28 H 0.6541 0.4136 0.1503 0.046 Uiso 1 1 calc R . .
C29 C 0.70675(18) 0.4204(4) 0.19413(11) 0.0508(11) Uani 1 1 d . . .
H29 H 0.7403 0.4656 0.1845 0.061 Uiso 1 1 calc R . .
C30 C 0.70972(17) 0.3863(4) 0.22768(10) 0.0479(10) Uani 1 1 d . . .
H30 H 0.7452 0.4071 0.2411 0.058 Uiso 1 1 calc R . .
C31 C 0.66130(17) 0.3219(3) 0.24184(10) 0.0407(9) Uani 1 1 d . . .
H31 H 0.6630 0.2983 0.2652 0.049 Uiso 1 1 calc R . .
C32 C 0.60991(15) 0.2915(3) 0.22204(9) 0.0305(7) Uani 1 1 d . . .
H32 H 0.5765 0.2469 0.2320 0.037 Uiso 1 1 calc R . .
C33 C 0.43989(16) 0.1159(3) 0.07219(9) 0.0353(8) Uani 1 1 d . . .
C34 C 0.41580(17) 0.2405(3) 0.06057(9) 0.0404(8) Uani 1 1 d . . .
H34A H 0.4487 0.2817 0.0475 0.061 Uiso 1 1 calc R . .
H34B H 0.4048 0.2888 0.0807 0.061 Uiso 1 1 calc R . .
H34C H 0.3786 0.2300 0.0461 0.061 Uiso 1 1 calc R . .
C35 C 0.39046(18) 0.0551(3) 0.09507(11) 0.0458(9) Uani 1 1 d . . .
H35A H 0.3504 0.0507 0.0828 0.069 Uiso 1 1 calc R . .
H35B H 0.3850 0.1023 0.1160 0.069 Uiso 1 1 calc R . .
H35C H 0.4044 -0.0266 0.1009 0.069 Uiso 1 1 calc R . .
C36 C 0.44884(19) 0.0389(4) 0.04012(11) 0.0590(13) Uani 1 1 d . . .
H36A H 0.4087 0.0315 0.0280 0.089 Uiso 1 1 calc R . .
H36B H 0.4638 -0.0414 0.0467 0.089 Uiso 1 1 calc R . .
H36C H 0.4797 0.0774 0.0251 0.089 Uiso 1 1 calc R . .
C37 C 0.67676(16) 0.0431(3) 0.08536(9) 0.0326(7) Uani 1 1 d . . .
C38 C 0.66841(18) -0.0318(4) 0.05281(10) 0.0442(9) Uani 1 1 d . . .
H38A H 0.6388 -0.0977 0.0572 0.066 Uiso 1 1 calc R . .
H38B H 0.7090 -0.0654 0.0459 0.066 Uiso 1 1 calc R . .
H38C H 0.6521 0.0197 0.0345 0.066 Uiso 1 1 calc R . .
C39 C 0.7072(2) -0.0379(5) 0.11222(11) 0.0697(15) Uani 1 1 d . . .
H39A H 0.7132 0.0078 0.1334 0.105 Uiso 1 1 calc R . .
H39B H 0.7480 -0.0660 0.1038 0.105 Uiso 1 1 calc R . .
H39C H 0.6801 -0.1075 0.1167 0.105 Uiso 1 1 calc R . .
C40 C 0.72031(18) 0.1488(4) 0.07669(12) 0.0553(11) Uani 1 1 d . . .
H40A H 0.6992 0.2029 0.0605 0.083 Uiso 1 1 calc R . .
H40B H 0.7590 0.1178 0.0663 0.083 Uiso 1 1 calc R . .
H40C H 0.7305 0.1931 0.0976 0.083 Uiso 1 1 calc R . .
C1S C 0.51411(15) 0.4261(3) 0.28235(9) 0.0318(7) Uani 1 1 d . . .
H1S1 H 0.5484 0.3664 0.2847 0.038 Uiso 1 1 calc R . .
H1S2 H 0.5035 0.4316 0.2578 0.038 Uiso 1 1 calc R . .
C2S C 0.53816(17) 0.5471(3) 0.29395(11) 0.0429(9) Uani 1 1 d . . .
H2S1 H 0.5058 0.6085 0.2901 0.064 Uiso 1 1 calc R . .
H2S2 H 0.5759 0.5680 0.2809 0.064 Uiso 1 1 calc R . .
H2S3 H 0.5484 0.5435 0.3184 0.064 Uiso 1 1 calc R . .
C3S C 0.44089(18) 0.2575(3) 0.28565(10) 0.0395(8) Uani 1 1 d . . .
H3S1 H 0.4355 0.2688 0.2607 0.047 Uiso 1 1 calc R . .
H3S2 H 0.4770 0.2026 0.2890 0.047 Uiso 1 1 calc R . .
C4S C 0.3830(2) 0.1967(4) 0.29946(13) 0.0576(12) Uani 1 1 d . . .
H4S1 H 0.3870 0.1866 0.3243 0.086 Uiso 1 1 calc R . .
H4S2 H 0.3781 0.1175 0.2887 0.086 Uiso 1 1 calc R . .
H4S3 H 0.3461 0.2465 0.2945 0.086 Uiso 1 1 calc R . .
C5S C 0.40243(16) 0.4659(3) 0.29808(9) 0.0328(7) Uani 1 1 d . . .
H5S1 H 0.3669 0.4346 0.3118 0.039 Uiso 1 1 calc R . .
H5S2 H 0.4149 0.5444 0.3080 0.039 Uiso 1 1 calc R . .
C6S C 0.37978(16) 0.4871(3) 0.26200(9) 0.0362(8) Uani 1 1 d . . .
H6S1 H 0.4142 0.5196 0.2482 0.054 Uiso 1 1 calc R . .
H6S2 H 0.3450 0.5449 0.2623 0.054 Uiso 1 1 calc R . .
H6S3 H 0.3654 0.4107 0.2521 0.054 Uiso 1 1 calc R . .
C7S C 0.47118(18) 0.3673(3) 0.33945(9) 0.0390(8) Uani 1 1 d . . .
H7S1 H 0.4780 0.4490 0.3489 0.047 Uiso 1 1 calc R . .
H7S2 H 0.4338 0.3329 0.3509 0.047 Uiso 1 1 calc R . .
C8S C 0.52736(18) 0.2901(3) 0.34814(10) 0.0455(9) Uani 1 1 d . . .
H8S1 H 0.5211 0.2086 0.3390 0.068 Uiso 1 1 calc R . .
H8S2 H 0.5322 0.2861 0.3730 0.068 Uiso 1 1 calc R . .
H8S3 H 0.5652 0.3256 0.3380 0.068 Uiso 1 1 calc R . .
N1 N 0.39706(11) 0.4758(2) 0.15154(6) 0.0244(5) Uani 1 1 d . . .
N2 N 0.55186(12) 0.2919(2) 0.16882(7) 0.0247(5) Uani 1 1 d . . .
N1S N 0.45708(13) 0.3791(2) 0.30144(7) 0.0291(6) Uani 1 1 d . . .
O1 O 0.50698(10) 0.47884(19) 0.13050(5) 0.0274(5) Uani 1 1 d . . .
O2 O 0.45418(9) 0.25917(19) 0.13524(6) 0.0279(5) Uani 1 1 d . . .
O3 O 0.50861(10) 0.48440(19) 0.19979(6) 0.0294(5) Uani 1 1 d . . .
O4 O 0.41855(10) 0.31613(18) 0.19891(6) 0.0289(5) Uani 1 1 d . . .
Re1 Re 0.470457(6) 0.387634(11) 0.171514(3) 0.02282(5) Uani 1 1 d . . .

loop_
_atom_site_aniso_label
_atom_site_aniso_U_11
_atom_site_aniso_U_22
_atom_site_aniso_U_33
_atom_site_aniso_U_23
_atom_site_aniso_U_13
_atom_site_aniso_U_12
C1 0.0232(15) 0.0276(15) 0.0218(16) -0.0047(12) -0.0010(12) -0.0006(12)
C2 0.0294(17) 0.0273(16) 0.0247(17) 0.0008(13) 0.0015(13) -0.0039(12)
C3 0.0355(18) 0.0330(18) 0.0230(17) 0.0027(13) 0.0005(13) -0.0033(13)
C4 0.0312(17) 0.0276(17) 0.0275(18) -0.0004(13) -0.0025(13) -0.0021(12)
C5 0.0253(16) 0.0281(16) 0.0273(17) 0.0003(13) 0.0017(13) 0.0013(12)
C6 0.0265(16) 0.0229(15) 0.0236(16) -0.0004(12) 0.0010(12) 0.0012(11)
C7 0.0247(16) 0.0340(17) 0.0194(16) 0.0071(12) 0.0011(12) 0.0048(12)
C8 0.038(2) 0.051(2) 0.033(2) -0.0030(17) 0.0063(15) 0.0089(16)
C9 0.046(3) 0.069(3) 0.047(3) 0.003(2) 0.0160(19) 0.023(2)
C10 0.026(2) 0.078(3) 0.056(3) 0.024(2) 0.0126(18) 0.0064(19)
C11 0.036(2) 0.063(3) 0.062(3) 0.012(2) 0.0041(19) -0.0134(18)
C12 0.0321(19) 0.043(2) 0.049(2) -0.0009(17) 0.0062(16) -0.0050(14)
C13 0.0296(18) 0.041(2) 0.0280(18) 0.0027(14) 0.0075(14) -0.0040(13)
C14 0.040(2) 0.065(3) 0.035(2) 0.0097(18) 0.0099(16) -0.0070(17)
C15 0.0311(19) 0.060(2) 0.039(2) -0.0033(17) 0.0081(16) -0.0143(16)
C16 0.038(2) 0.046(2) 0.042(2) 0.0004(17) 0.0137(16) 0.0035(15)
C17 0.0379(19) 0.0350(19) 0.0298(19) 0.0090(15) -0.0067(14) -0.0012(14)
C18 0.052(3) 0.090(3) 0.059(3) 0.046(3) -0.010(2) 0.001(2)
C19 0.047(2) 0.051(2) 0.050(3) 0.0074(19) -0.0115(19) 0.0142(17)
C20 0.068(3) 0.055(3) 0.062(3) -0.005(2) -0.035(2) 0.000(2)
C21 0.0273(16) 0.0255(15) 0.0219(16) -0.0010(12) 0.0003(12) 0.0015(11)
C22 0.0314(17) 0.0289(17) 0.0243(17) 0.0001(13) -0.0023(13) -0.0005(12)
C23 0.0352(18) 0.0308(17) 0.0237(17) -0.0044(13) 0.0003(14) 0.0019(13)
C24 0.0314(17) 0.0205(15) 0.0249(17) 0.0004(12) 0.0025(13) 0.0023(11)
C25 0.0267(16) 0.0278(15) 0.0211(16) 0.0022(13) -0.0034(12) -0.0001(12)
C26 0.0281(16) 0.0266(16) 0.0183(16) 0.0020(12) 0.0012(12) 0.0006(12)
C27 0.0236(16) 0.0260(16) 0.0247(17) -0.0055(13) -0.0013(12) 0.0013(11)
C28 0.042(2) 0.046(2) 0.0275(18) -0.0014(17) 0.0058(15) -0.0097(15)
C29 0.033(2) 0.068(3) 0.051(3) -0.014(2) 0.0124(18) -0.0186(18)
C30 0.031(2) 0.070(3) 0.043(2) -0.018(2) -0.0057(16) -0.0034(17)
C31 0.040(2) 0.051(2) 0.031(2) -0.0061(16) -0.0106(16) 0.0050(16)
C32 0.0317(18) 0.0310(17) 0.0288(18) -0.0033(14) -0.0023(13) -0.0007(12)
C33 0.0333(18) 0.0410(19) 0.0316(19) -0.0115(16) -0.0049(14) 0.0000(14)
C34 0.040(2) 0.051(2) 0.0304(19) 0.0016(16) -0.0100(16) 0.0015(16)
C35 0.037(2) 0.048(2) 0.053(3) -0.0010(19) -0.0109(17) -0.0115(16)
C36 0.045(2) 0.079(3) 0.052(3) -0.038(2) -0.019(2) 0.010(2)
C37 0.0316(18) 0.0379(19) 0.0284(18) -0.0061(15) 0.0022(14) 0.0074(14)
C38 0.041(2) 0.052(2) 0.040(2) -0.0118(18) 0.0117(17) 0.0047(16)
C39 0.078(3) 0.092(4) 0.039(3) -0.004(2) 0.001(2) 0.055(3)
C40 0.036(2) 0.063(3) 0.067(3) -0.020(2) 0.015(2) -0.0093(18)
C1S 0.0331(19) 0.0341(18) 0.0283(18) 0.0061(14) 0.0083(14) 0.0064(13)
C2S 0.034(2) 0.0333(19) 0.061(3) 0.0081(17) 0.0019(17) 0.0002(14)
C3S 0.054(2) 0.0248(17) 0.040(2) -0.0041(15) -0.0071(17) 0.0033(15)
C4S 0.067(3) 0.037(2) 0.069(3) 0.004(2) -0.006(2) -0.0135(19)
C5S 0.0319(19) 0.0300(17) 0.037(2) -0.0025(14) 0.0062(14) 0.0034(13)
C6S 0.039(2) 0.0332(19) 0.037(2) -0.0018(15) -0.0003(15) 0.0059(14)
C7S 0.056(2) 0.037(2) 0.0237(18) 0.0074(14) 0.0044(16) -0.0024(16)
C8S 0.056(2) 0.037(2) 0.044(2) 0.0144(17) -0.0067(19) 0.0004(17)
N1 0.0250(14) 0.0283(13) 0.0199(14) 0.0035(10) 0.0039(10) 0.0022(10)
N2 0.0250(13) 0.0269(13) 0.0222(14) -0.0041(11) -0.0017(10) 0.0032(10)
N1S 0.0371(16) 0.0246(13) 0.0257(14) 0.0002(11) 0.0036(11) 0.0022(11)
O1 0.0238(11) 0.0343(12) 0.0241(12) 0.0028(9) 0.0023(9) 0.0020(8)
O2 0.0250(11) 0.0316(12) 0.0270(12) -0.0061(9) -0.0019(9) 0.0010(8)
O3 0.0339(13) 0.0294(12) 0.0249(12) -0.0020(9) 0.0007(9) 0.0063(9)
O4 0.0335(12) 0.0291(12) 0.0241(12) 0.0015(9) 0.0027(9) 0.0043(9)
Re1 0.02462(8) 0.02538(8) 0.01847(8) -0.00009(5) 0.00053(5) 0.00358(5)

loop_
_atom_type_symbol
_atom_type_description
_atom_type_scat_dispersion_real
_atom_type_scat_dispersion_imag
_atom_type_scat_source
C C 0.0181 0.0091 'International Tables Vol C Tables 4.2.6.8 and 6.1.1.4'
H H 0.0000 0.0000 'International Tables Vol C Tables 4.2.6.8 and 6.1.1.4'
N N 0.0311 0.0180 'International Tables Vol C Tables 4.2.6.8 and 6.1.1.4'
O O 0.0492 0.0322 'International Tables Vol C Tables 4.2.6.8 and 6.1.1.4'
Re Re -5.2083 5.8923 'International Tables Vol C Tables 4.2.6.8 and 6.1.1.4'

loop_
_geom_angle_atom_site_label_1
_geom_angle_atom_site_label_2
_geom_angle_atom_site_label_3
_geom_angle
_geom_angle_site_symmetry_1
_geom_angle_site_symmetry_3
_geom_angle_publ_flag
O1 C1 C2 125.1(3) . . ?
O1 C1 C6 114.1(3) . . ?
C2 C1 C6 120.7(3) . . ?
C1 C2 C3 116.4(3) . . ?
C1 C2 C13 120.7(3) . . ?
C3 C2 C13 122.9(3) . . ?
C4 C3 C2 123.8(3) . . ?
C4 C3 H3 118.1 . . ?
C2 C3 H3 118.1 . . ?
C5 C4 C3 118.1(3) . . ?
C5 C4 C17 119.3(3) . . ?
C3 C4 C17 122.5(3) . . ?
C6 C5 C4 119.8(3) . . ?
C6 C5 H5 120.1 . . ?
C4 C5 H5 120.1 . . ?
C5 C6 C1 121.2(3) . . ?
C5 C6 N1 126.6(3) . . ?
C1 C6 N1 112.2(3) . . ?
C8 C7 C12 120.0(3) . . ?
C8 C7 N1 119.3(3) . . ?
C12 C7 N1 120.5(3) . . ?
C7 C8 C9 120.1(4) . . ?
C7 C8 H8 120.0 . . ?
C9 C8 H8 120.0 . . ?
C10 C9 C8 120.2(4) . . ?
C10 C9 H9 119.9 . . ?
C8 C9 H9 119.9 . . ?
C9 C10 C11 120.0(4) . . ?
C9 C10 H10 120.0 . . ?
C11 C10 H10 120.0 . . ?
C10 C11 C12 120.1(4) . . ?
C10 C11 H11 120.0 . . ?
C12 C11 H11 120.0 . . ?
C7 C12 C11 119.7(4) . . ?
C7 C12 H12 120.1 . . ?
C11 C12 H12 120.1 . . ?
C15 C13 C16 109.6(3) . . ?
C15 C13 C14 107.8(3) . . ?
C16 C13 C14 107.9(3) . . ?
C15 C13 C2 108.9(3) . . ?
C16 C13 C2 110.3(3) . . ?
C14 C13 C2 112.3(3) . . ?
C13 C14 H14A 109.5 . . ?
C13 C14 H14B 109.5 . . ?
H14A C14 H14B 109.5 . . ?
C13 C14 H14C 109.5 . . ?
H14A C14 H14C 109.5 . . ?
H14B C14 H14C 109.5 . . ?
C13 C15 H15A 109.5 . . ?
C13 C15 H15B 109.5 . . ?
H15A C15 H15B 109.5 . . ?
C13 C15 H15C 109.5 . . ?
H15A C15 H15C 109.5 . . ?
H15B C15 H15C 109.5 . . ?
C13 C16 H16A 109.5 . . ?
C13 C16 H16B 109.5 . . ?
H16A C16 H16B 109.5 . . ?
C13 C16 H16C 109.5 . . ?
H16A C16 H16C 109.5 . . ?
H16B C16 H16C 109.5 . . ?
C18 C17 C20 109.0(4) . . ?
C18 C17 C19 107.4(3) . . ?
C20 C17 C19 108.4(3) . . ?
C18 C17 C4 112.6(3) . . ?
C20 C17 C4 109.3(3) . . ?
C19 C17 C4 110.1(3) . . ?
C17 C18 H18A 109.5 . . ?
C17 C18 H18B 109.5 . . ?
H18A C18 H18B 109.5 . . ?
C17 C18 H18C 109.5 . . ?
H18A C18 H18C 109.5 . . ?
H18B C18 H18C 109.5 . . ?
C17 C19 H19A 109.5 . . ?
C17 C19 H19B 109.5 . . ?
H19A C19 H19B 109.5 . . ?
C17 C19 H19C 109.5 . . ?
H19A C19 H19C 109.5 . . ?
H19B C19 H19C 109.5 . . ?
C17 C20 H20A 109.5 . . ?
C17 C20 H20B 109.5 . . ?
H20A C20 H20B 109.5 . . ?
C17 C20 H20C 109.5 . . ?
H20A C20 H20C 109.5 . . ?
H20B C20 H20C 109.5 . . ?
O2 C21 C22 124.2(3) . . ?
O2 C21 C26 114.2(3) . . ?
C22 C21 C26 121.6(3) . . ?
C21 C22 C23 116.6(3) . . ?
C21 C22 C33 121.1(3) . . ?
C23 C22 C33 122.3(3) . . ?
C24 C23 C22 123.3(3) . . ?
C24 C23 H23 118.4 . . ?
C22 C23 H23 118.4 . . ?
C25 C24 C23 118.3(3) . . ?
C25 C24 C37 119.4(3) . . ?
C23 C24 C37 122.1(3) . . ?
C26 C25 C24 120.0(3) . . ?
C26 C25 H25 120.0 . . ?
C24 C25 H25 120.0 . . ?
C25 C26 N2 127.5(3) . . ?
C25 C26 C21 120.1(3) . . ?
N2 C26 C21 112.3(3) . . ?
C32 C27 C28 119.0(3) . . ?
C32 C27 N2 118.7(3) . . ?
C28 C27 N2 122.3(3) . . ?
C27 C28 C29 119.1(3) . . ?
C27 C28 H28 120.5 . . ?
C29 C28 H28 120.5 . . ?
C30 C29 C28 121.3(3) . . ?
C30 C29 H29 119.4 . . ?
C28 C29 H29 119.4 . . ?
C29 C30 C31 119.8(3) . . ?
C29 C30 H30 120.1 . . ?
C31 C30 H30 120.1 . . ?
C30 C31 C32 119.8(4) . . ?
C30 C31 H31 120.1 . . ?
C32 C31 H31 120.1 . . ?
C31 C32 C27 121.1(3) . . ?
C31 C32 H32 119.4 . . ?
C27 C32 H32 119.4 . . ?
C36 C33 C35 108.5(3) . . ?
C36 C33 C22 112.0(3) . . ?
C35 C33 C22 109.4(3) . . ?
C36 C33 C34 107.5(3) . . ?
C35 C33 C34 109.7(3) . . ?
C22 C33 C34 109.7(3) . . ?
C33 C34 H34A 109.5 . . ?
C33 C34 H34B 109.5 . . ?
H34A C34 H34B 109.5 . . ?
C33 C34 H34C 109.5 . . ?
H34A C34 H34C 109.5 . . ?
H34B C34 H34C 109.5 . . ?
C33 C35 H35A 109.5 . . ?
C33 C35 H35B 109.5 . . ?
H35A C35 H35B 109.5 . . ?
C33 C35 H35C 109.5 . . ?
H35A C35 H35C 109.5 . . ?
H35B C35 H35C 109.5 . . ?
C33 C36 H36A 109.5 . . ?
C33 C36 H36B 109.5 . . ?
H36A C36 H36B 109.5 . . ?
C33 C36 H36C 109.5 . . ?
H36A C36 H36C 109.5 . . ?
H36B C36 H36C 109.5 . . ?
C39 C37 C38 107.6(3) . . ?
C39 C37 C24 109.9(3) . . ?
C38 C37 C24 113.0(3) . . ?
C39 C37 C40 110.1(4) . . ?
C38 C37 C40 107.5(3) . . ?
C24 C37 C40 108.7(3) . . ?
C37 C38 H38A 109.5 . . ?
C37 C38 H38B 109.5 . . ?
H38A C38 H38B 109.5 . . ?
C37 C38 H38C 109.5 . . ?
H38A C38 H38C 109.5 . . ?
H38B C38 H38C 109.5 . . ?
C37 C39 H39A 109.5 . . ?
C37 C39 H39B 109.5 . . ?
H39A C39 H39B 109.5 . . ?
C37 C39 H39C 109.5 . . ?
H39A C39 H39C 109.5 . . ?
H39B C39 H39C 109.5 . . ?
C37 C40 H40A 109.5 . . ?
C37 C40 H40B 109.5 . . ?
H40A C40 H40B 109.5 . . ?
C37 C40 H40C 109.5 . . ?
H40A C40 H40C 109.5 . . ?
H40B C40 H40C 109.5 . . ?
C2S C1S N1S 115.5(3) . . ?
C2S C1S H1S1 108.4 . . ?
N1S C1S H1S1 108.4 . . ?
C2S C1S H1S2 108.4 . . ?
N1S C1S H1S2 108.4 . . ?
H1S1 C1S H1S2 107.5 . . ?
C1S C2S H2S1 109.5 . . ?
C1S C2S H2S2 109.5 . . ?
H2S1 C2S H2S2 109.5 . . ?
C1S C2S H2S3 109.5 . . ?
H2S1 C2S H2S3 109.5 . . ?
H2S2 C2S H2S3 109.5 . . ?
C4S C3S N1S 115.9(3) . . ?
C4S C3S H3S1 108.3 . . ?
N1S C3S H3S1 108.3 . . ?
C4S C3S H3S2 108.3 . . ?
N1S C3S H3S2 108.3 . . ?
H3S1 C3S H3S2 107.4 . . ?
C3S C4S H4S1 109.5 . . ?
C3S C4S H4S2 109.5 . . ?
H4S1 C4S H4S2 109.5 . . ?
C3S C4S H4S3 109.5 . . ?
H4S1 C4S H4S3 109.5 . . ?
H4S2 C4S H4S3 109.5 . . ?
C6S C5S N1S 115.2(3) . . ?
C6S C5S H5S1 108.5 . . ?
N1S C5S H5S1 108.5 . . ?
C6S C5S H5S2 108.5 . . ?
N1S C5S H5S2 108.5 . . ?
H5S1 C5S H5S2 107.5 . . ?
C5S C6S H6S1 109.5 . . ?
C5S C6S H6S2 109.5 . . ?
H6S1 C6S H6S2 109.5 . . ?
C5S C6S H6S3 109.5 . . ?
H6S1 C6S H6S3 109.5 . . ?
H6S2 C6S H6S3 109.5 . . ?
C8S C7S N1S 115.1(3) . . ?
C8S C7S H7S1 108.5 . . ?
N1S C7S H7S1 108.5 . . ?
C8S C7S H7S2 108.5 . . ?
N1S C7S H7S2 108.5 . . ?
H7S1 C7S H7S2 107.5 . . ?
C7S C8S H8S1 109.5 . . ?
C7S C8S H8S2 109.5 . . ?
H8S1 C8S H8S2 109.5 . . ?
C7S C8S H8S3 109.5 . . ?
H8S1 C8S H8S3 109.5 . . ?
H8S2 C8S H8S3 109.5 . . ?
C6 N1 C7 114.7(2) . . ?
C6 N1 Re1 118.02(19) . . ?
C7 N1 Re1 125.33(19) . . ?
C26 N2 C27 118.0(2) . . ?
C26 N2 Re1 116.6(2) . . ?
C27 N2 Re1 122.15(19) . . ?
C5S N1S C1S 110.7(2) . . ?
C5S N1S C7S 106.9(3) . . ?
C1S N1S C7S 110.6(3) . . ?
C5S N1S C3S 110.6(3) . . ?
C1S N1S C3S 106.6(3) . . ?
C7S N1S C3S 111.4(3) . . ?
C1 O1 Re1 118.09(19) . . ?
C21 O2 Re1 118.07(19) . . ?
O4 Re1 O3 100.78(10) . . ?
O4 Re1 N1 88.06(10) . . ?
O3 Re1 N1 108.14(10) . . ?
O4 Re1 N2 109.73(10) . . ?
O3 Re1 N2 87.49(10) . . ?
N1 Re1 N2 154.08(10) . . ?
O4 Re1 O2 90.12(9) . . ?
O3 Re1 O2 161.95(9) . . ?
N1 Re1 O2 86.38(9) . . ?
N2 Re1 O2 75.23(9) . . ?
O4 Re1 O1 162.25(9) . . ?
O3 Re1 O1 90.91(10) . . ?
N1 Re1 O1 75.55(9) . . ?
N2 Re1 O1 83.87(9) . . ?
O2 Re1 O1 82.23(9) . . ?

loop_
_geom_bond_atom_site_label_1
_geom_bond_atom_site_label_2
_geom_bond_distance
_geom_bond_site_symmetry_2
_geom_bond_publ_flag
C1 O1 1.336(4) . ?
C1 C2 1.394(4) . ?
C1 C6 1.403(4) . ?
C2 C3 1.401(5) . ?
C2 C13 1.537(4) . ?
C3 C4 1.398(5) . ?
C3 H3 0.9500 . ?
C4 C5 1.388(5) . ?
C4 C17 1.536(4) . ?
C5 C6 1.383(4) . ?
C5 H5 0.9500 . ?
C6 N1 1.405(4) . ?
C7 C8 1.376(5) . ?
C7 C12 1.380(5) . ?
C7 N1 1.435(4) . ?
C8 C9 1.387(5) . ?
C8 H8 0.9500 . ?
C9 C10 1.372(6) . ?
C9 H9 0.9500 . ?
C10 C11 1.377(6) . ?
C10 H10 0.9500 . ?
C11 C12 1.391(5) . ?
C11 H11 0.9500 . ?
C12 H12 0.9500 . ?
C13 C15 1.534(5) . ?
C13 C16 1.535(5) . ?
C13 C14 1.536(5) . ?
C14 H14A 0.9800 . ?
C14 H14B 0.9800 . ?
C14 H14C 0.9800 . ?
C15 H15A 0.9800 . ?
C15 H15B 0.9800 . ?
C15 H15C 0.9800 . ?
C16 H16A 0.9800 . ?
C16 H16B 0.9800 . ?
C16 H16C 0.9800 . ?
C17 C18 1.518(5) . ?
C17 C20 1.521(5) . ?
C17 C19 1.535(5) . ?
C18 H18A 0.9800 . ?
C18 H18B 0.9800 . ?
C18 H18C 0.9800 . ?
C19 H19A 0.9800 . ?
C19 H19B 0.9800 . ?
C19 H19C 0.9800 . ?
C20 H20A 0.9800 . ?
C20 H20B 0.9800 . ?
C20 H20C 0.9800 . ?
C21 O2 1.339(4) . ?
C21 C22 1.396(4) . ?
C21 C26 1.405(4) . ?
C22 C23 1.402(5) . ?
C22 C33 1.537(5) . ?
C23 C24 1.401(5) . ?
C23 H23 0.9500 . ?
C24 C25 1.398(4) . ?
C24 C37 1.532(4) . ?
C25 C26 1.393(4) . ?
C25 H25 0.9500 . ?
C26 N2 1.399(4) . ?
C27 C32 1.386(5) . ?
C27 C28 1.388(5) . ?
C27 N2 1.428(4) . ?
C28 C29 1.396(5) . ?
C28 H28 0.9500 . ?
C29 C30 1.367(6) . ?
C29 H29 0.9500 . ?
C30 C31 1.371(5) . ?
C30 H30 0.9500 . ?
C31 C32 1.383(5) . ?
C31 H31 0.9500 . ?
C32 H32 0.9500 . ?
C33 C36 1.529(5) . ?
C33 C35 1.538(5) . ?
C33 C34 1.541(5) . ?
C34 H34A 0.9800 . ?
C34 H34B 0.9800 . ?
C34 H34C 0.9800 . ?
C35 H35A 0.9800 . ?
C35 H35B 0.9800 . ?
C35 H35C 0.9800 . ?
C36 H36A 0.9800 . ?
C36 H36B 0.9800 . ?
C36 H36C 0.9800 . ?
C37 C39 1.527(5) . ?
C37 C38 1.530(5) . ?
C37 C40 1.532(5) . ?
C38 H38A 0.9800 . ?
C38 H38B 0.9800 . ?
C38 H38C 0.9800 . ?
C39 H39A 0.9800 . ?
C39 H39B 0.9800 . ?
C39 H39C 0.9800 . ?
C40 H40A 0.9800 . ?
C40 H40B 0.9800 . ?
C40 H40C 0.9800 . ?
C1S C2S 1.506(5) . ?
C1S N1S 1.518(4) . ?
C1S H1S1 0.9900 . ?
C1S H1S2 0.9900 . ?
C2S H2S1 0.9800 . ?
C2S H2S2 0.9800 . ?
C2S H2S3 0.9800 . ?
C3S C4S 1.506(5) . ?
C3S N1S 1.522(4) . ?
C3S H3S1 0.9900 . ?
C3S H3S2 0.9900 . ?
C4S H4S1 0.9800 . ?
C4S H4S2 0.9800 . ?
C4S H4S3 0.9800 . ?
C5S C6S 1.509(5) . ?
C5S N1S 1.516(4) . ?
C5S H5S1 0.9900 . ?
C5S H5S2 0.9900 . ?
C6S H6S1 0.9800 . ?
C6S H6S2 0.9800 . ?
C6S H6S3 0.9800 . ?
C7S C8S 1.510(5) . ?
C7S N1S 1.522(4) . ?
C7S H7S1 0.9900 . ?
C7S H7S2 0.9900 . ?
C8S H8S1 0.9800 . ?
C8S H8S2 0.9800 . ?
C8S H8S3 0.9800 . ?
N1 Re1 2.003(2) . ?
N2 Re1 2.036(2) . ?
O1 Re1 2.049(2) . ?
O2 Re1 2.040(2) . ?
O3 Re1 1.742(2) . ?
O4 Re1 1.732(2) . ?

loop_
_geom_torsion_atom_site_label_1
_geom_torsion_atom_site_label_2
_geom_torsion_atom_site_label_3
_geom_torsion_atom_site_label_4
_geom_torsion
_geom_torsion_site_symmetry_1
_geom_torsion_site_symmetry_2
_geom_torsion_site_symmetry_3
_geom_torsion_site_symmetry_4
_geom_torsion_publ_flag
O1 C1 C2 C3 -179.1(3) . . . . ?
C6 C1 C2 C3 -0.4(4) . . . . ?
O1 C1 C2 C13 -0.5(5) . . . . ?
C6 C1 C2 C13 178.3(3) . . . . ?
C1 C2 C3 C4 0.3(5) . . . . ?
C13 C2 C3 C4 -178.3(3) . . . . ?
C2 C3 C4 C5 -0.3(5) . . . . ?
C2 C3 C4 C17 -177.1(3) . . . . ?
C3 C4 C5 C6 0.3(5) . . . . ?
C17 C4 C5 C6 177.3(3) . . . . ?
C4 C5 C6 C1 -0.4(5) . . . . ?
C4 C5 C6 N1 179.7(3) . . . . ?
O1 C1 C6 C5 179.3(3) . . . . ?
C2 C1 C6 C5 0.4(5) . . . . ?
O1 C1 C6 N1 -0.8(4) . . . . ?
C2 C1 C6 N1 -179.7(3) . . . . ?
C12 C7 C8 C9 -1.7(6) . . . . ?
N1 C7 C8 C9 172.4(3) . . . . ?
C7 C8 C9 C10 0.5(6) . . . . ?
C8 C9 C10 C11 1.0(7) . . . . ?
C9 C10 C11 C12 -1.1(7) . . . . ?
C8 C7 C12 C11 1.5(6) . . . . ?
N1 C7 C12 C11 -172.5(3) . . . . ?
C10 C11 C12 C7 -0.1(6) . . . . ?
C1 C2 C13 C15 -60.4(4) . . . . ?
C3 C2 C13 C15 118.1(4) . . . . ?
C1 C2 C13 C16 59.9(4) . . . . ?
C3 C2 C13 C16 -121.5(3) . . . . ?
C1 C2 C13 C14 -179.7(3) . . . . ?
C3 C2 C13 C14 -1.1(5) . . . . ?
C5 C4 C17 C18 167.1(3) . . . . ?
C3 C4 C17 C18 -16.1(5) . . . . ?
C5 C4 C17 C20 -71.6(4) . . . . ?
C3 C4 C17 C20 105.2(4) . . . . ?
C5 C4 C17 C19 47.3(4) . . . . ?
C3 C4 C17 C19 -135.9(3) . . . . ?
O2 C21 C22 C23 179.2(3) . . . . ?
C26 C21 C22 C23 0.0(5) . . . . ?
O2 C21 C22 C33 1.0(5) . . . . ?
C26 C21 C22 C33 -178.1(3) . . . . ?
C21 C22 C23 C24 0.0(5) . . . . ?
C33 C22 C23 C24 178.2(3) . . . . ?
C22 C23 C24 C25 0.6(5) . . . . ?
C22 C23 C24 C37 -175.1(3) . . . . ?
C23 C24 C25 C26 -1.3(4) . . . . ?
C37 C24 C25 C26 174.5(3) . . . . ?
C24 C25 C26 N2 -179.7(3) . . . . ?
C24 C25 C26 C21 1.4(4) . . . . ?
O2 C21 C26 C25 -180.0(3) . . . . ?
C22 C21 C26 C25 -0.7(5) . . . . ?
O2 C21 C26 N2 1.0(4) . . . . ?
C22 C21 C26 N2 -179.8(3) . . . . ?
C32 C27 C28 C29 -0.3(5) . . . . ?
N2 C27 C28 C29 179.1(3) . . . . ?
C27 C28 C29 C30 0.6(6) . . . . ?
C28 C29 C30 C31 -0.6(6) . . . . ?
C29 C30 C31 C32 0.3(6) . . . . ?
C30 C31 C32 C27 0.0(5) . . . . ?
C28 C27 C32 C31 0.0(5) . . . . ?
N2 C27 C32 C31 -179.4(3) . . . . ?
C21 C22 C33 C36 177.9(3) . . . . ?
C23 C22 C33 C36 -0.2(5) . . . . ?
C21 C22 C33 C35 -61.7(4) . . . . ?
C23 C22 C33 C35 120.2(4) . . . . ?
C21 C22 C33 C34 58.6(4) . . . . ?
C23 C22 C33 C34 -119.4(3) . . . . ?
C25 C24 C37 C39 59.8(4) . . . . ?
C23 C24 C37 C39 -124.5(4) . . . . ?
C25 C24 C37 C38 179.9(3) . . . . ?
C23 C24 C37 C38 -4.4(5) . . . . ?
C25 C24 C37 C40 -60.8(4) . . . . ?
C23 C24 C37 C40 114.9(4) . . . . ?
C5 C6 N1 C7 5.0(4) . . . . ?
C1 C6 N1 C7 -174.9(3) . . . . ?
C5 C6 N1 Re1 170.0(2) . . . . ?
C1 C6 N1 Re1 -9.9(3) . . . . ?
C8 C7 N1 C6 -93.1(4) . . . . ?
C12 C7 N1 C6 81.0(4) . . . . ?
C8 C7 N1 Re1 103.2(3) . . . . ?
C12 C7 N1 Re1 -82.7(4) . . . . ?
C25 C26 N2 C27 6.1(5) . . . . ?
C21 C26 N2 C27 -175.0(3) . . . . ?
C25 C26 N2 Re1 166.4(3) . . . . ?
C21 C26 N2 Re1 -14.6(3) . . . . ?
C32 C27 N2 C26 -120.1(3) . . . . ?
C28 C27 N2 C26 60.6(4) . . . . ?
C32 C27 N2 Re1 80.8(3) . . . . ?
C28 C27 N2 Re1 -98.6(3) . . . . ?
C6S C5S N1S C1S 61.2(4) . . . . ?
C6S C5S N1S C7S -178.3(3) . . . . ?
C6S C5S N1S C3S -56.8(4) . . . . ?
C2S C1S N1S C5S 59.4(4) . . . . ?
C2S C1S N1S C7S -58.9(4) . . . . ?
C2S C1S N1S C3S 179.8(3) . . . . ?
C8S C7S N1S C5S -176.2(3) . . . . ?
C8S C7S N1S C1S -55.6(4) . . . . ?
C8S C7S N1S C3S 62.8(4) . . . . ?
C4S C3S N1S C5S -56.2(4) . . . . ?
C4S C3S N1S C1S -176.7(3) . . . . ?
C4S C3S N1S C7S 62.5(4) . . . . ?
C2 C1 O1 Re1 -170.2(2) . . . . ?
C6 C1 O1 Re1 10.9(3) . . . . ?
C22 C21 O2 Re1 -166.0(2) . . . . ?
C26 C21 O2 Re1 13.2(3) . . . . ?
C6 N1 Re1 O4 -161.3(2) . . . . ?
C7 N1 Re1 O4 1.9(2) . . . . ?
C6 N1 Re1 O3 98.0(2) . . . . ?
C7 N1 Re1 O3 -98.9(3) . . . . ?
C6 N1 Re1 N2 -26.7(4) . . . . ?
C7 N1 Re1 N2 136.5(3) . . . . ?
C6 N1 Re1 O2 -71.1(2) . . . . ?
C7 N1 Re1 O2 92.1(2) . . . . ?
C6 N1 Re1 O1 11.8(2) . . . . ?
C7 N1 Re1 O1 175.0(3) . . . . ?
C26 N2 Re1 O4 101.0(2) . . . . ?
C27 N2 Re1 O4 -99.6(2) . . . . ?
C26 N2 Re1 O3 -158.5(2) . . . . ?
C27 N2 Re1 O3 1.0(2) . . . . ?
C26 N2 Re1 N1 -30.0(4) . . . . ?
C27 N2 Re1 N1 129.5(3) . . . . ?
C26 N2 Re1 O2 16.3(2) . . . . ?
C27 N2 Re1 O2 175.7(3) . . . . ?
C26 N2 Re1 O1 -67.3(2) . . . . ?
C27 N2 Re1 O1 92.2(2) . . . . ?
C21 O2 Re1 O4 -126.5(2) . . . . ?
C21 O2 Re1 O3 1.1(4) . . . . ?
C21 O2 Re1 N1 145.5(2) . . . . ?
C21 O2 Re1 N2 -16.1(2) . . . . ?
C21 O2 Re1 O1 69.6(2) . . . . ?
C1 O1 Re1 O4 10.6(4) . . . . ?
C1 O1 Re1 O3 -121.0(2) . . . . ?
C1 O1 Re1 N1 -12.4(2) . . . . ?
C1 O1 Re1 N2 151.7(2) . . . . ?
C1 O1 Re1 O2 75.8(2) . . . . ?
